data_1543883
loop_
_publ_author_name
'Liu, Chengwei'
'Meng, Guangrong'
'Liu, Yongmei'
'Liu, Ruzhang'
'Lalancette, Roger'
'Szostak, Roman'
'Szostak, Michal'

_publ_section_title
;
 N-Acylsaccharins: Stable Electrophilic Amide-Based Acyl Transfer Reagents
 in Pd-Catalyzed Suzuki--Miyaura Coupling via N--C Cleavage
;
_journal_name_full 'Organic Letters'
_journal_paper_doi 10.1021/acs.orglett.6b01836
_journal_year 2016
_chemical_formula_sum 'C14 H9 N O4 S'
_chemical_formula_weight 287.28
_space_group_crystal_system orthorhombic
_space_group_IT_number 19
_space_group_name_Hall 'P 2ac 2ab'
_space_group_name_H-M_alt 'P 21 21 21'
_symmetry_space_group_name_Hall 'P 2ac 2ab'
_symmetry_space_group_name_H-M 'P 21 21 21'
_atom_sites_solution_hydrogens geom
_atom_sites_solution_primary direct
_atom_sites_solution_secondary difmap
_audit_creation_method SHELXL-2014/7
_cell_angle_alpha 90
_cell_angle_beta 90
_cell_angle_gamma 90
_cell_formula_units_Z 4
_cell_length_a 10.0936(6)
_cell_length_b 10.3894(6)
_cell_length_c 12.0481(7)
_cell_measurement_reflns_used 9897
_cell_measurement_temperature 100(2)
_cell_measurement_theta_max 68.52
_cell_measurement_theta_min 3.67
_cell_volume 1263.44(13)
_computing_cell_refinement 'APEX 2'
_computing_data_collection 'APEX 2 (Bruker, 2006)'
_computing_data_reduction 'SAINT (Bruker, 2005)'
_computing_molecular_graphics SHELXTL
_computing_publication_material SHELXTL
_computing_structure_refinement 'SHELXL-2014/7 (Sheldrick, 2014)'
_computing_structure_solution 'SHELXL-2014/7 (Sheldrick, 2014)'
_diffrn_ambient_temperature 100(2)
_diffrn_measured_fraction_theta_full 0.993
_diffrn_measured_fraction_theta_max 0.981
_diffrn_measurement_device_type 'Bruker SMART CCD Apex-II area-detector'
_diffrn_measurement_method '\f and \w'
_diffrn_radiation_monochromator graphite
_diffrn_radiation_source 'fine-focus sealed tube'
_diffrn_radiation_type CuK\a
_diffrn_radiation_wavelength 1.54178
_diffrn_reflns_av_R_equivalents 0.0341
_diffrn_reflns_av_unetI/netI 0.0248
_diffrn_reflns_Laue_measured_fraction_full 0.993
_diffrn_reflns_Laue_measured_fraction_max 0.981
_diffrn_reflns_limit_h_max 12
_diffrn_reflns_limit_h_min -11
_diffrn_reflns_limit_k_max 12
_diffrn_reflns_limit_k_min -12
_diffrn_reflns_limit_l_max 13
_diffrn_reflns_limit_l_min -14
_diffrn_reflns_number 11389
_diffrn_reflns_point_group_measured_fraction_full 0.978
_diffrn_reflns_point_group_measured_fraction_max 0.963
_diffrn_reflns_theta_full 67.679
_diffrn_reflns_theta_max 68.455
_diffrn_reflns_theta_min 5.623
_exptl_absorpt_coefficient_mu 2.414
_exptl_absorpt_correction_T_max 0.545
_exptl_absorpt_correction_T_min 0.446
_exptl_absorpt_correction_type numerical
_exptl_absorpt_process_details 'SADABS (Sheldrick, 2008a)'
_exptl_crystal_colour colourless
_exptl_crystal_density_diffrn 1.510
_exptl_crystal_description block
_exptl_crystal_F_000 592
_exptl_crystal_size_max 0.365
_exptl_crystal_size_mid 0.336
_exptl_crystal_size_min 0.218
_refine_diff_density_max 0.274
_refine_diff_density_min -0.258
_refine_diff_density_rms 0.039
_refine_ls_abs_structure_details
;
 Flack x determined using 892 quotients [(I+)-(I-)]/[(I+)+(I-)]
 (Parsons, Flack and Wagner, Acta Cryst. B69 (2013) 249-259).
;
_refine_ls_abs_structure_Flack 0.060(5)
_refine_ls_extinction_coef 0.0038(4)
_refine_ls_extinction_expression Fc^*^=kFc[1+0.001xFc^2^\l^3^/sin(2\q)]^-1/4^
_refine_ls_extinction_method 'SHELXL-2014/7 (Sheldrick 2014'
_refine_ls_goodness_of_fit_ref 1.091
_refine_ls_hydrogen_treatment constr
_refine_ls_matrix_type full
_refine_ls_number_parameters 182
_refine_ls_number_reflns 2242
_refine_ls_number_restraints 0
_refine_ls_restrained_S_all 1.091
_refine_ls_R_factor_all 0.0225
_refine_ls_R_factor_gt 0.0223
_refine_ls_shift/su_max 0.000
_refine_ls_shift/su_mean 0.000
_refine_ls_structure_factor_coef Fsqd
_refine_ls_weighting_details 'w=1/[\s^2^(Fo^2^)+(0.0293P)^2^+0.2990P] where P=(Fo^2^+2Fc^2^)/3'
_refine_ls_weighting_scheme calc
_refine_ls_wR_factor_gt 0.0578
_refine_ls_wR_factor_ref 0.0579
_reflns_Friedel_coverage 0.684
_reflns_Friedel_fraction_full 0.956
_reflns_Friedel_fraction_max 0.937
_reflns_number_gt 2225
_reflns_number_total 2242
_reflns_threshold_expression 'I > 2\s(I)'
_cod_data_source_file ol6b01836_si_002.cif
_cod_data_source_block 151112RAL_YL_100K_0m_a
_cod_database_code 1543883
_shelx_shelxl_version_number 2014/7
_shelx_space_group_comment
;
The symmetry employed for this shelxl refinement is uniquely defined
by the following loop, which should always be used as a source of
symmetry information in preference to the above space-group names.
They are only intended as comments.
;

loop_
_space_group_symop_operation_xyz
'x, y, z'
'-x+1/2, -y, z+1/2'
'-x, y+1/2, -z+1/2'
'x+1/2, -y+1/2, -z'

loop_
_atom_site_label
_atom_site_type_symbol
_atom_site_fract_x
_atom_site_fract_y
_atom_site_fract_z
_atom_site_U_iso_or_equiv
_atom_site_adp_type
_atom_site_occupancy
_atom_site_site_symmetry_order
_atom_site_calc_flag
_atom_site_refinement_flags_posn
_atom_site_refinement_flags_adp
S1 S 0.18781(5) 0.55476(4) 0.56422(4) 0.01172(14) Uani 1 1 d . .
O1 O -0.00163(15) 0.74411(15) 0.48805(13) 0.0204(3) Uani 1 1 d . .
O2 O 0.31876(15) 0.67603(14) 0.28879(12) 0.0181(3) Uani 1 1 d . .
O3 O 0.06941(14) 0.48089(13) 0.55433(13) 0.0170(3) Uani 1 1 d . .
O4 O 0.21185(14) 0.62443(14) 0.66417(12) 0.0164(3) Uani 1 1 d . .
N1 N 0.20183(17) 0.65959(15) 0.45462(14) 0.0129(4) Uani 1 1 d . .
C1 C 0.3018(2) 0.62362(19) 0.37612(17) 0.0140(4) Uani 1 1 d . .
C2 C 0.3724(2) 0.50986(19) 0.41974(18) 0.0135(4) Uani 1 1 d . .
C3 C 0.3251(2) 0.46505(19) 0.52003(16) 0.0136(4) Uani 1 1 d . .
C4 C 0.3794(2) 0.35905(19) 0.57369(19) 0.0166(4) Uani 1 1 d . .
H4 H 0.3455 0.3289 0.6425 0.020 Uiso 1 1 calc R U
C5 C 0.4854(2) 0.2996(2) 0.52185(19) 0.0204(5) Uani 1 1 d . .
H5 H 0.5265 0.2277 0.5565 0.025 Uiso 1 1 calc R U
C6 C 0.5331(2) 0.3428(2) 0.42029(19) 0.0201(5) Uani 1 1 d . .
H6 H 0.6052 0.2992 0.3864 0.024 Uiso 1 1 calc R U
C7 C 0.4774(2) 0.4482(2) 0.36758(18) 0.0172(4) Uani 1 1 d . .
H7 H 0.5100 0.4773 0.2980 0.021 Uiso 1 1 calc R U
C8 C 0.10281(19) 0.7554(2) 0.44013(18) 0.0144(4) Uani 1 1 d . .
C9 C 0.1359(2) 0.86614(19) 0.36697(18) 0.0139(4) Uani 1 1 d . .
C10 C 0.0474(2) 0.8978(2) 0.28290(18) 0.0162(4) Uani 1 1 d . .
H10 H -0.0309 0.8485 0.2723 0.019 Uiso 1 1 calc R U
C11 C 0.0746(2) 1.0020(2) 0.21473(19) 0.0199(5) Uani 1 1 d . .
H11 H 0.0174 1.0211 0.1543 0.024 Uiso 1 1 calc R U
C12 C 0.1850(2) 1.0784(2) 0.23414(18) 0.0202(5) Uani 1 1 d . .
H12 H 0.2021 1.1507 0.1881 0.024 Uiso 1 1 calc R U
C13 C 0.2704(2) 1.0490(2) 0.32107(18) 0.0188(5) Uani 1 1 d . .
H13 H 0.3439 1.1034 0.3363 0.023 Uiso 1 1 calc R U
C14 C 0.2486(2) 0.9404(2) 0.38571(18) 0.0172(4) Uani 1 1 d . .
H14 H 0.3099 0.9171 0.4421 0.021 Uiso 1 1 calc R U

loop_
_atom_site_aniso_label
_atom_site_aniso_U_11
_atom_site_aniso_U_22
_atom_site_aniso_U_33
_atom_site_aniso_U_23
_atom_site_aniso_U_13
_atom_site_aniso_U_12
S1 0.0124(2) 0.0109(2) 0.0119(2) 0.00042(18) 0.00110(19) 0.00001(19)
O1 0.0153(7) 0.0181(7) 0.0279(8) 0.0039(7) 0.0074(6) 0.0031(6)
O2 0.0209(7) 0.0198(7) 0.0135(7) 0.0042(6) 0.0029(7) 0.0019(7)
O3 0.0142(7) 0.0157(7) 0.0212(8) 0.0007(6) 0.0013(6) -0.0022(6)
O4 0.0192(8) 0.0159(7) 0.0141(7) -0.0018(6) 0.0013(6) 0.0007(6)
N1 0.0133(8) 0.0122(8) 0.0133(8) 0.0017(6) 0.0005(7) 0.0010(7)
C1 0.0109(9) 0.0142(9) 0.0169(11) -0.0020(8) -0.0010(8) -0.0018(9)
C2 0.0133(9) 0.0127(9) 0.0144(11) -0.0009(8) -0.0024(8) -0.0009(8)
C3 0.0135(9) 0.0132(9) 0.0141(9) -0.0037(8) -0.0007(8) -0.0002(8)
C4 0.0214(10) 0.0136(10) 0.0149(11) 0.0015(9) 0.0000(9) 0.0013(9)
C5 0.0241(12) 0.0155(11) 0.0217(11) -0.0013(9) -0.0038(9) 0.0043(9)
C6 0.0187(11) 0.0214(11) 0.0202(12) -0.0058(9) -0.0001(9) 0.0068(9)
C7 0.0170(10) 0.0207(11) 0.0139(10) -0.0032(9) 0.0023(8) -0.0005(9)
C8 0.0141(9) 0.0144(10) 0.0146(10) -0.0022(9) -0.0014(9) 0.0010(8)
C9 0.0145(9) 0.0115(9) 0.0158(10) -0.0009(8) 0.0027(8) 0.0017(8)
C10 0.0136(9) 0.0152(10) 0.0198(11) -0.0021(9) -0.0011(8) 0.0008(9)
C11 0.0214(11) 0.0196(10) 0.0187(11) 0.0035(9) -0.0013(9) 0.0055(10)
C12 0.0233(10) 0.0140(9) 0.0234(11) 0.0045(8) 0.0063(9) 0.0024(10)
C13 0.0167(10) 0.0150(10) 0.0247(12) -0.0020(9) 0.0050(8) -0.0017(9)
C14 0.0146(9) 0.0188(10) 0.0182(10) 0.0002(9) -0.0005(9) 0.0022(10)

loop_
_atom_type_symbol
_atom_type_description
_atom_type_scat_dispersion_real
_atom_type_scat_dispersion_imag
_atom_type_scat_source
C C 0.0181 0.0091 'International Tables Vol C Tables 4.2.6.8 and 6.1.1.4'
H H 0.0000 0.0000 'International Tables Vol C Tables 4.2.6.8 and 6.1.1.4'
N N 0.0311 0.0180 'International Tables Vol C Tables 4.2.6.8 and 6.1.1.4'
O O 0.0492 0.0322 'International Tables Vol C Tables 4.2.6.8 and 6.1.1.4'
S S 0.3331 0.5567 'International Tables Vol C Tables 4.2.6.8 and 6.1.1.4'

loop_
_geom_angle_atom_site_label_1
_geom_angle_atom_site_label_2
_geom_angle_atom_site_label_3
_geom_angle
O3 S1 O4 119.12(9)
O3 S1 N1 110.26(9)
O4 S1 N1 108.26(8)
O3 S1 C3 110.55(9)
O4 S1 C3 113.08(9)
N1 S1 C3 92.21(9)
C8 N1 C1 126.65(17)
C8 N1 S1 118.72(13)
C1 N1 S1 113.59(13)
O2 C1 N1 124.23(19)
O2 C1 C2 127.43(19)
N1 C1 C2 108.28(17)
C3 C2 C7 120.30(19)
C3 C2 C1 114.48(19)
C7 C2 C1 125.2(2)
C2 C3 C4 122.55(19)
C2 C3 S1 111.11(15)
C4 C3 S1 126.29(16)
C5 C4 C3 116.7(2)
C5 C4 H4 121.7
C3 C4 H4 121.7
C4 C5 C6 121.4(2)
C4 C5 H5 119.3
C6 C5 H5 119.3
C7 C6 C5 121.3(2)
C7 C6 H6 119.4
C5 C6 H6 119.4
C6 C7 C2 117.8(2)
C6 C7 H7 121.1
C2 C7 H7 121.1
O1 C8 N1 119.15(19)
O1 C8 C9 123.68(19)
N1 C8 C9 117.17(16)
C10 C9 C14 120.81(19)
C10 C9 C8 118.05(18)
C14 C9 C8 121.05(18)
C11 C10 C9 119.2(2)
C11 C10 H10 120.4
C9 C10 H10 120.4
C10 C11 C12 120.4(2)
C10 C11 H11 119.8
C12 C11 H11 119.8
C11 C12 C13 120.0(2)
C11 C12 H12 120.0
C13 C12 H12 120.0
C14 C13 C12 120.1(2)
C14 C13 H13 119.9
C12 C13 H13 119.9
C13 C14 C9 119.3(2)
C13 C14 H14 120.4
C9 C14 H14 120.4

loop_
_geom_bond_atom_site_label_1
_geom_bond_atom_site_label_2
_geom_bond_distance
S1 O3 1.4253(14)
S1 O4 1.4258(15)
S1 N1 1.7176(17)
S1 C3 1.753(2)
O1 C8 1.208(3)
O2 C1 1.197(3)
N1 C8 1.421(3)
N1 C1 1.432(3)
C1 C2 1.477(3)
C2 C3 1.380(3)
C2 C7 1.389(3)
C3 C4 1.390(3)
C4 C5 1.385(3)
C4 H4 0.9500
C5 C6 1.389(3)
C5 H5 0.9500
C6 C7 1.385(3)
C6 H6 0.9500
C7 H7 0.9500
C8 C9 1.487(3)
C9 C10 1.390(3)
C9 C14 1.394(3)
C10 C11 1.386(3)
C10 H10 0.9500
C11 C12 1.388(3)
C11 H11 0.9500
C12 C13 1.391(3)
C12 H12 0.9500
C13 C14 1.388(3)
C13 H13 0.9500
C14 H14 0.9500
